data_7708301
loop_
_publ_author_name
'Damoc, Madalin'
'Stoica, Alexandru-Constantin'
'Dascalu, Mihaela'
'Asandulesa, Mihai'
'Shova, Sergiu'
'Cazacu, Maria'

_publ_section_title
;
 Dual crystalline-amorphous salen-metal complexes behave like nematic
 droplets with AIEgens vistas.
;
_journal_name_full 'Dalton transactions (Cambridge, England : 2003)'
_journal_paper_doi 10.1039/d1dt01980e
_journal_year 2021
_chemical_formula_moiety '2(C24 H30 Br4 N2 Ni O3 Si2)'
_chemical_formula_sum 'C48 H60 Br8 N4 Ni2 O6 Si4'
_chemical_formula_weight 1658.06
_space_group_crystal_system monoclinic
_space_group_IT_number 14
_space_group_name_Hall '-P 2ybc'
_space_group_name_H-M_alt 'P 1 21/c 1'
_atom_sites_solution_hydrogens geom
_atom_sites_solution_primary iterative
_audit_creation_date 2020-02-06
_audit_creation_method
;
Olex2 1.2
(compiled 2018.05.29 svn.r3508 for OlexSys, GUI svn.r5506)
;
_audit_update_record
;
2021-08-01 deposited with the CCDC.	2021-08-20 downloaded from the CCDC.
;
_cell_angle_alpha 90
_cell_angle_beta 109.483(8)
_cell_angle_gamma 90
_cell_formula_units_Z 4
_cell_length_a 15.4499(13)
_cell_length_b 23.9712(14)
_cell_length_c 17.9196(12)
_cell_measurement_reflns_used 5698
_cell_measurement_temperature 180.00(10)
_cell_measurement_theta_max 24.9660
_cell_measurement_theta_min 1.7290
_cell_volume 6256.6(8)
_computing_cell_refinement 'CrysAlisPro 1.171.38.46 (Rigaku OD, 2015)'
_computing_data_collection 'CrysAlisPro 1.171.38.46 (Rigaku OD, 2015)'
_computing_data_reduction 'CrysAlisPro 1.171.38.46 (Rigaku OD, 2015)'
_computing_molecular_graphics 'Olex2 (Dolomanov et al., 2009)'
_computing_publication_material 'Olex2 (Dolomanov et al., 2009)'
_computing_structure_refinement 'ShelXL (Sheldrick, 2015)'
_computing_structure_solution 'olex2.solve (Bourhis et al., 2015)'
_diffrn_ambient_environment N~2~
_diffrn_ambient_temperature 180.00(10)
_diffrn_detector 'CCD plate'
_diffrn_detector_area_resol_mean 8.0797
_diffrn_detector_type Eos
_diffrn_measured_fraction_theta_full 1.000
_diffrn_measured_fraction_theta_max 1.000
_diffrn_measurement_details
;
List of Runs (angles in degrees, time in seconds):

  # Type    Start    End  Width  t~exp~   \w     \q     \k     \f   Frames
#--------------------------------------------------------------------------
  1  \w    -10.00  48.00   1.00  100.00    --   17.79 -99.00 120.00   58
  2  \w    -25.00  30.00   1.00  100.00    --   17.79 -99.00  60.00   55
  3  \w    -17.00  20.00   1.00  100.00    --   17.79 -99.00 -30.00   37
  4  \w    -25.00  46.00   1.00  100.00    --   17.79 -99.00 -60.00   71
  5  \w      2.00  47.00   1.00  100.00    --   17.79  57.00-150.00   45
;
_diffrn_measurement_device 'four-circle diffractometer'
_diffrn_measurement_device_type 'Xcalibur, Eos'
_diffrn_measurement_method '\w scans'
_diffrn_orient_matrix_type 'CrysAlisPro convention (1999,Acta A55,543-557)'
_diffrn_orient_matrix_UB_11 0.0095734000
_diffrn_orient_matrix_UB_12 -0.0119678000
_diffrn_orient_matrix_UB_13 -0.0325780000
_diffrn_orient_matrix_UB_21 0.0162635000
_diffrn_orient_matrix_UB_22 -0.0245336000
_diffrn_orient_matrix_UB_23 0.0224825000
_diffrn_orient_matrix_UB_31 -0.0448846000
_diffrn_orient_matrix_UB_32 -0.0114470000
_diffrn_orient_matrix_UB_33 -0.0140180000
_diffrn_radiation_monochromator graphite
_diffrn_radiation_probe x-ray
_diffrn_radiation_type MoK\a
_diffrn_radiation_wavelength 0.71073
_diffrn_reflns_av_R_equivalents 0.0666
_diffrn_reflns_av_unetI/netI 0.1490
_diffrn_reflns_Laue_measured_fraction_full 1.000
_diffrn_reflns_Laue_measured_fraction_max 1.000
_diffrn_reflns_limit_h_max 18
_diffrn_reflns_limit_h_min -18
_diffrn_reflns_limit_k_max 24
_diffrn_reflns_limit_k_min -28
_diffrn_reflns_limit_l_max 20
_diffrn_reflns_limit_l_min -21
_diffrn_reflns_number 30414
_diffrn_reflns_point_group_measured_fraction_full 1.000
_diffrn_reflns_point_group_measured_fraction_max 1.000
_diffrn_reflns_theta_full 25.027
_diffrn_reflns_theta_max 25.027
_diffrn_reflns_theta_min 1.699
_diffrn_source 'fine-focus sealed X-ray tube'
_diffrn_source_type 'Enhance (Mo) X-ray Source'
_exptl_absorpt_coefficient_mu 5.833
_exptl_absorpt_correction_T_max 1.00000
_exptl_absorpt_correction_T_min 0.64862
_exptl_absorpt_correction_type multi-scan
_exptl_absorpt_process_details
;
CrysAlisPro 1.171.38.46 (Rigaku Oxford Diffraction, 2015)
Empirical absorption correction using spherical harmonics,
 implemented in SCALE3 ABSPACK scaling algorithm.
;
_exptl_crystal_colour 'clear light brown'
_exptl_crystal_colour_lustre clear
_exptl_crystal_colour_modifier light
_exptl_crystal_colour_primary brown
_exptl_crystal_density_diffrn 1.760
_exptl_crystal_description prism
_exptl_crystal_F_000 3264
_exptl_crystal_size_max 0.2
_exptl_crystal_size_mid 0.15
_exptl_crystal_size_min 0.05
_refine_diff_density_max 0.874
_refine_diff_density_min -1.169
_refine_diff_density_rms 0.111
_refine_ls_extinction_method none
_refine_ls_goodness_of_fit_ref 0.888
_refine_ls_hydrogen_treatment constr
_refine_ls_matrix_type full
_refine_ls_number_parameters 652
_refine_ls_number_reflns 11048
_refine_ls_number_restraints 3
_refine_ls_restrained_S_all 0.889
_refine_ls_R_factor_all 0.1203
_refine_ls_R_factor_gt 0.0514
_refine_ls_shift/su_max 0.001
_refine_ls_shift/su_mean 0.000
_refine_ls_structure_factor_coef Fsqd
_refine_ls_weighting_details 'w=1/[\s^2^(Fo^2^)] where P=(Fo^2^+2Fc^2^)/3'
_refine_ls_weighting_scheme calc
_refine_ls_wR_factor_gt 0.0656
_refine_ls_wR_factor_ref 0.0843
_reflns_Friedel_coverage 0.000
_reflns_number_gt 6054
_reflns_number_total 11048
_reflns_threshold_expression 'I > 2\s(I)'
_cod_data_source_file d1dt01980e2.cif
_cod_data_source_block md_4271_mada
_cod_database_code 7708301
_shelx_shelxl_version_number 2018/3
_chemical_oxdiff_formula C30H30N2Br2Si2Ni1
_chemical_oxdiff_usercomment DS-108
_shelx_space_group_comment
;
The symmetry employed for this shelxl refinement is uniquely defined
by the following loop, which should always be used as a source of
symmetry information in preference to the above space-group names.
They are only intended as comments.
;
_shelx_estimated_absorpt_t_max 0.759
_shelx_estimated_absorpt_t_min 0.388
_reflns_odcompleteness_completeness 99.97
_reflns_odcompleteness_iscentric 1
_reflns_odcompleteness_theta 26.32
_olex2_refinement_description
;
1. Fixed Uiso
 At 1.2 times of:
  All C(H) groups, All C(H,H) groups, All C(H,H,H,H) groups
 At 1.5 times of:
  All C(H,H,H) groups
2. Restrained distances
 C17A-C16A \\sim C17A-C16X
 with sigma of 0.01
 C16A-C15A \\sim C16X-C15X
 with sigma of 0.01
 Si2A-C15A \\sim Si2A-C15X
 with sigma of 0.01
3. Uiso/Uaniso restraints and constraints
Uiso(C15A) = Uiso(C15X) = Uiso(C16X) = Uiso(C16A)
4. Others
 Fixed Sof: H17C(0.5) H17D(0.5) H17A(0.5) H17B(0.5) C16A(0.5) H16A(0.5)
 H16B(0.5) C16X(0.5) H16C(0.5) H16D(0.5) C15A(0.5) H15A(0.5) H15B(0.5)
 C15X(0.5) H15C(0.5) H15D(0.5)
5.a Secondary CH2 refined with riding coordinates:
 C8A(H8AA,H8AB), C9A(H9AA,H9AB), C10A(H10A,H10B), C17A(H17C,H17D), C17A(H17A,
 H17B), C16A(H16A,H16B), C16X(H16C,H16D), C15A(H15A,H15B), C15X(H15C,H15D),
 C8B(H8BA,H8BB), C9B(H9BA,H9BB), C10B(H10C,H10D), C15B(H15E,H15F), C16B(H16E,
 H16F), C17B(H17E,H17F)
5.b Aromatic/amide H refined with riding coordinates:
 C18A(H18A), C3A(H3A), C5A(H5A), C7A(H7A), C20A(H20A), C22A(H22A), C3B(H3B),
 C5B(H5B), C7B(H7B), C18B(H18B), C20B(H20B), C22B(H22B)
5.c Idealised Me refined as rotating group:
 C11A(H11A,H11B,H11C), C12A(H12A,H12B,H12C), C13A(H13A,H13B,H13C), C14A(H14A,
 H14B,H14C), C11B(H11D,H11E,H11F), C12B(H12D,H12E,H12F), C13B(H13D,H13E,H13F),
 C14B(H14D,H14E,H14F)
;
_olex2_submission_special_instructions 'No special instructions were received'
_oxdiff_exptl_absorpt_empirical_details
;
Empirical correction (ABSPACK) includes:
- Absorption correction using spherical harmonics
- Frame scaling
;
_oxdiff_exptl_absorpt_empirical_full_max 1.339
_oxdiff_exptl_absorpt_empirical_full_min 0.754

loop_
_space_group_symop_operation_xyz
'x, y, z'
'-x, y+1/2, -z+1/2'
'-x, -y, -z'
'x, -y-1/2, z-1/2'

loop_
_atom_site_label
_atom_site_type_symbol
_atom_site_fract_x
_atom_site_fract_y
_atom_site_fract_z
_atom_site_U_iso_or_equiv
_atom_site_adp_type
_atom_site_occupancy
_atom_site_site_symmetry_order
_atom_site_calc_flag
_atom_site_refinement_flags_posn
_atom_site_refinement_flags_adp
_atom_site_refinement_flags_occupancy
_atom_site_disorder_assembly
_atom_site_disorder_group
Br1A Br 0.08669(5) 0.59760(4) 0.59899(4) 0.0584(3) Uani 1 1 d . . . . .
Br2A Br 0.09591(6) 0.51540(4) 0.30621(4) 0.0609(3) Uani 1 1 d . . . . .
Br3A Br 0.59657(5) 0.24929(4) 0.31041(4) 0.0505(2) Uani 1 1 d . . . . .
Br4A Br 0.48668(5) 0.24972(4) 0.58133(4) 0.0498(2) Uani 1 1 d . . . . .
Ni1A Ni 0.21879(6) 0.34690(4) 0.43019(4) 0.0315(2) Uani 1 1 d . . . . .
Si1A Si -0.04091(16) 0.22436(12) 0.47483(12) 0.0574(7) Uani 1 1 d . . . . .
Si2A Si -0.07132(15) 0.23491(10) 0.29029(12) 0.0469(6) Uani 1 1 d D . . . .
O1A O 0.1523(3) 0.4110(2) 0.4006(2) 0.0394(13) Uani 1 1 d . . . . .
O3A O -0.0456(4) 0.2248(3) 0.3834(3) 0.099(3) Uani 1 1 d . . . . .
O2A O 0.3106(3) 0.2934(2) 0.4636(2) 0.0372(13) Uani 1 1 d . . . . .
N1A N 0.2102(3) 0.3483(2) 0.5336(3) 0.0316(15) Uani 1 1 d . . . . .
N2A N 0.2041(4) 0.3361(3) 0.3217(3) 0.0393(16) Uani 1 1 d . . . . .
C18A C 0.2653(5) 0.3140(3) 0.2976(4) 0.040(2) Uani 1 1 d . . . . .
H18A H 0.252376 0.312506 0.243135 0.049 Uiso 1 1 calc R . . . .
C1A C 0.1421(4) 0.4507(3) 0.4459(4) 0.0332(18) Uani 1 1 d . . . . .
C19A C 0.3523(4) 0.2911(3) 0.3459(4) 0.0335(18) Uani 1 1 d . . . . .
C2A C 0.1145(5) 0.5044(3) 0.4150(4) 0.043(2) Uani 1 1 d . . . . .
C3A C 0.0989(4) 0.5470(3) 0.4596(4) 0.044(2) Uani 1 1 d . . . . .
H3A H 0.080423 0.581754 0.436853 0.052 Uiso 1 1 calc R . . . .
C4A C 0.1109(4) 0.5381(3) 0.5396(4) 0.040(2) Uani 1 1 d . . . . .
C5A C 0.1361(4) 0.4862(3) 0.5723(4) 0.0359(19) Uani 1 1 d . . . . .
H5A H 0.141237 0.480017 0.624807 0.043 Uiso 1 1 calc R . . . .
C6A C 0.1542(4) 0.4429(3) 0.5279(4) 0.0297(17) Uani 1 1 d . . . . .
C7A C 0.1812(4) 0.3901(3) 0.5638(3) 0.0277(17) Uani 1 1 d . . . . .
H7A H 0.177661 0.385135 0.614127 0.033 Uiso 1 1 calc R . . . .
C8A C 0.2246(4) 0.2951(3) 0.5770(3) 0.0318(18) Uani 1 1 d . . . . .
H8AA H 0.225192 0.301830 0.630551 0.038 Uiso 1 1 calc R . . . .
H8AB H 0.284027 0.279969 0.580259 0.038 Uiso 1 1 calc R . . . .
C9A C 0.1504(4) 0.2524(3) 0.5375(3) 0.0372(19) Uani 1 1 d . . . . .
H9AA H 0.164577 0.217858 0.567215 0.045 Uiso 1 1 calc R . . . .
H9AB H 0.151570 0.244966 0.484680 0.045 Uiso 1 1 calc R . . . .
C10A C 0.0533(4) 0.2708(3) 0.5315(4) 0.041(2) Uani 1 1 d . . . . .
H10A H 0.042327 0.307456 0.507340 0.049 Uiso 1 1 calc R . . . .
H10B H 0.050934 0.274368 0.584663 0.049 Uiso 1 1 calc R . . . .
C11A C -0.0185(6) 0.1517(4) 0.5119(5) 0.098(4) Uani 1 1 d . . . . .
H11A H 0.036224 0.138145 0.503944 0.147 Uiso 1 1 calc GR . . . .
H11B H -0.069496 0.128483 0.483655 0.147 Uiso 1 1 calc GR . . . .
H11C H -0.010598 0.150938 0.567370 0.147 Uiso 1 1 calc GR . . . .
C12A C -0.1514(5) 0.2494(4) 0.4821(4) 0.085(3) Uani 1 1 d . . . . .
H12A H -0.149363 0.247373 0.536145 0.127 Uiso 1 1 calc GR . . . .
H12B H -0.200531 0.226373 0.449775 0.127 Uiso 1 1 calc GR . . . .
H12C H -0.161556 0.287289 0.464053 0.127 Uiso 1 1 calc GR . . . .
C13A C -0.1794(4) 0.2747(3) 0.2516(4) 0.067(3) Uani 1 1 d . . . . .
H13A H -0.229376 0.252324 0.255390 0.101 Uiso 1 1 calc GR . . . .
H13B H -0.190236 0.284182 0.197182 0.101 Uiso 1 1 calc GR . . . .
H13C H -0.174958 0.308147 0.282022 0.101 Uiso 1 1 calc GR . . . .
C14A C -0.0834(6) 0.1680(4) 0.2392(5) 0.126(5) Uani 1 1 d . . . . .
H14A H -0.023645 0.153481 0.244737 0.189 Uiso 1 1 calc GR . . . .
H14B H -0.117671 0.173067 0.184143 0.189 Uiso 1 1 calc GR . . . .
H14C H -0.115124 0.142245 0.262006 0.189 Uiso 1 1 calc GR . . . .
C17A C 0.1187(4) 0.3554(3) 0.2604(3) 0.040(2) Uani 1 1 d D . . . .
H17C H 0.131366 0.365172 0.212571 0.048 Uiso 0.5 1 calc R . P A 2
H17D H 0.095534 0.388340 0.278996 0.048 Uiso 0.5 1 calc R . P A 2
H17A H 0.118800 0.343718 0.208655 0.048 Uiso 0.5 1 calc R . P B 1
H17B H 0.116130 0.395841 0.260929 0.048 Uiso 0.5 1 calc R . P B 1
C16A C 0.0321(7) 0.3308(5) 0.2760(7) 0.034(2) Uiso 0.5 1 d D . P C 1
H16A H 0.038188 0.336907 0.331033 0.041 Uiso 0.5 1 calc R . P C 1
H16B H -0.022018 0.350734 0.243661 0.041 Uiso 0.5 1 calc R . P C 1
C16X C 0.0459(8) 0.3082(5) 0.2425(6) 0.034(2) Uiso 0.5 1 d D . P C 2
H16C H -0.011266 0.322979 0.206546 0.041 Uiso 0.5 1 calc R . P C 2
H16D H 0.065551 0.278716 0.214792 0.041 Uiso 0.5 1 calc R . P C 2
C15A C 0.0186(8) 0.2698(5) 0.2583(7) 0.034(2) Uiso 0.5 1 d D . P C 1
H15A H 0.076630 0.251004 0.283523 0.041 Uiso 0.5 1 calc R . P C 1
H15B H 0.002981 0.264746 0.201586 0.041 Uiso 0.5 1 calc R . P C 1
C15X C 0.0272(7) 0.2837(5) 0.3088(6) 0.034(2) Uiso 0.5 1 d D . P C 2
H15C H 0.017858 0.313952 0.341266 0.041 Uiso 0.5 1 calc R . P C 2
H15D H 0.082013 0.263960 0.340172 0.041 Uiso 0.5 1 calc R . P C 2
C20A C 0.4198(5) 0.2803(3) 0.3106(4) 0.0379(19) Uani 1 1 d . . . . .
H20A H 0.407652 0.286689 0.256910 0.045 Uiso 1 1 calc R . . . .
C21A C 0.5041(5) 0.2600(3) 0.3572(4) 0.0404(19) Uani 1 1 d . . . . .
C22A C 0.5228(5) 0.2511(3) 0.4373(4) 0.047(2) Uani 1 1 d . . . . .
H22A H 0.580172 0.238074 0.468418 0.056 Uiso 1 1 calc R . . . .
C23A C 0.4564(5) 0.2615(3) 0.4705(4) 0.0360(18) Uani 1 1 d . . . . .
C24A C 0.3693(5) 0.2832(3) 0.4284(4) 0.0334(18) Uani 1 1 d . . . . .
Br1B Br 0.01465(5) 0.48849(5) 0.90955(4) 0.0629(3) Uani 1 1 d . . . . .
Br2B Br 0.23145(6) 0.33308(4) 0.81302(4) 0.0552(2) Uani 1 1 d . . . . .
Br3B Br 0.33665(7) 0.62227(4) 0.50524(5) 0.0716(3) Uani 1 1 d . . . . .
Br4B Br 0.36309(6) 0.44987(4) 0.29973(4) 0.0613(3) Uani 1 1 d . . . . .
Ni1B Ni 0.34309(6) 0.48343(4) 0.69426(4) 0.0291(2) Uani 1 1 d . . . . .
Si1B Si 0.59527(14) 0.56696(10) 0.92731(11) 0.0393(6) Uani 1 1 d . . . . .
Si2B Si 0.66233(14) 0.44796(10) 0.88863(11) 0.0402(6) Uani 1 1 d . . . . .
O1B O 0.2933(3) 0.4369(2) 0.7518(2) 0.0335(12) Uani 1 1 d . . . . .
O3B O 0.6129(3) 0.5063(2) 0.8945(2) 0.0494(14) Uani 1 1 d . . . . .
O2B O 0.3721(3) 0.52669(19) 0.6217(2) 0.0368(12) Uani 1 1 d . . . . .
N1B N 0.3092(3) 0.5495(2) 0.7348(3) 0.0313(15) Uani 1 1 d . . . . .
N2B N 0.3970(3) 0.4185(2) 0.6669(3) 0.0302(14) Uani 1 1 d . . . . .
C1B C 0.2326(4) 0.4500(3) 0.7860(3) 0.0302(18) Uani 1 1 d . . . . .
C2B C 0.1916(5) 0.4068(3) 0.8178(3) 0.0354(19) Uani 1 1 d . . . . .
C3B C 0.1292(5) 0.4175(4) 0.8549(4) 0.044(2) Uani 1 1 d . . . . .
H3B H 0.103589 0.388593 0.875086 0.052 Uiso 1 1 calc R . . . .
C4B C 0.1046(5) 0.4730(4) 0.8618(3) 0.040(2) Uani 1 1 d . . . . .
C5B C 0.1426(4) 0.5174(3) 0.8332(3) 0.0343(19) Uani 1 1 d . . . . .
H5B H 0.125876 0.554044 0.838686 0.041 Uiso 1 1 calc R . . . .
C6B C 0.2070(4) 0.5049(3) 0.7957(3) 0.0313(18) Uani 1 1 d . . . . .
C7B C 0.2527(4) 0.5514(3) 0.7739(3) 0.0304(18) Uani 1 1 d . . . . .
H7B H 0.240204 0.586489 0.789868 0.037 Uiso 1 1 calc R . . . .
C8B C 0.3562(4) 0.6027(3) 0.7302(4) 0.0296(17) Uani 1 1 d . . . . .
H8BA H 0.328672 0.633044 0.750135 0.036 Uiso 1 1 calc R . . . .
H8BB H 0.349875 0.610702 0.675535 0.036 Uiso 1 1 calc R . . . .
C9B C 0.4580(4) 0.5973(3) 0.7797(3) 0.0360(18) Uani 1 1 d . . . . .
H9BA H 0.483802 0.566142 0.759760 0.043 Uiso 1 1 calc R . . . .
H9BB H 0.489631 0.630801 0.772655 0.043 Uiso 1 1 calc R . . . .
C10B C 0.4768(4) 0.5886(3) 0.8683(3) 0.0364(19) Uani 1 1 d . . . . .
H10C H 0.434524 0.560561 0.874666 0.044 Uiso 1 1 calc R . . . .
H10D H 0.463159 0.623173 0.890335 0.044 Uiso 1 1 calc R . . . .
C11B C 0.6030(5) 0.5604(4) 1.0320(3) 0.070(3) Uani 1 1 d . . . . .
H11D H 0.555220 0.536156 1.035855 0.105 Uiso 1 1 calc GR . . . .
H11E H 0.596058 0.596555 1.052459 0.105 Uiso 1 1 calc GR . . . .
H11F H 0.661694 0.545175 1.062207 0.105 Uiso 1 1 calc GR . . . .
C12B C 0.6833(4) 0.6163(3) 0.9181(4) 0.056(2) Uani 1 1 d . . . . .
H12D H 0.743286 0.602227 0.947145 0.084 Uiso 1 1 calc GR . . . .
H12E H 0.674772 0.651918 0.939002 0.084 Uiso 1 1 calc GR . . . .
H12F H 0.677470 0.620197 0.863306 0.084 Uiso 1 1 calc GR . . . .
C13B C 0.6749(5) 0.4050(3) 0.9782(3) 0.060(2) Uani 1 1 d . . . . .
H13D H 0.712833 0.424484 1.024359 0.090 Uiso 1 1 calc GR . . . .
H13E H 0.702938 0.370009 0.973781 0.090 Uiso 1 1 calc GR . . . .
H13F H 0.615526 0.398506 0.982589 0.090 Uiso 1 1 calc GR . . . .
C14B C 0.7780(4) 0.4617(4) 0.8827(4) 0.069(3) Uani 1 1 d . . . . .
H14D H 0.772700 0.486184 0.838983 0.104 Uiso 1 1 calc GR . . . .
H14E H 0.805448 0.427192 0.875185 0.104 Uiso 1 1 calc GR . . . .
H14F H 0.815813 0.478960 0.930955 0.104 Uiso 1 1 calc GR . . . .
C15B C 0.5882(4) 0.4127(3) 0.7977(3) 0.0315(17) Uani 1 1 d . . . . .
H15E H 0.577744 0.437834 0.753133 0.038 Uiso 1 1 calc R . . . .
H15F H 0.620199 0.380163 0.787795 0.038 Uiso 1 1 calc R . . . .
C16B C 0.4957(4) 0.3944(3) 0.8027(3) 0.0301(17) Uani 1 1 d . . . . .
H16E H 0.468409 0.425889 0.820636 0.036 Uiso 1 1 calc R . . . .
H16F H 0.506408 0.365402 0.842506 0.036 Uiso 1 1 calc R . . . .
C17B C 0.4266(4) 0.3726(3) 0.7253(3) 0.0330(18) Uani 1 1 d . . . . .
H17E H 0.454676 0.343128 0.704025 0.040 Uiso 1 1 calc R . . . .
H17F H 0.373655 0.357100 0.735503 0.040 Uiso 1 1 calc R . . . .
C18B C 0.4126(4) 0.4125(3) 0.6010(3) 0.0321(17) Uani 1 1 d . . . . .
H18B H 0.440062 0.379356 0.593587 0.039 Uiso 1 1 calc R . . . .
C19B C 0.3907(4) 0.4529(3) 0.5378(4) 0.0289(17) Uani 1 1 d . . . . .
C20B C 0.3915(4) 0.4356(3) 0.4648(3) 0.0276(17) Uani 1 1 d . . . . .
H20B H 0.405956 0.398840 0.457178 0.033 Uiso 1 1 calc R . . . .
C21B C 0.3705(5) 0.4734(3) 0.4027(4) 0.038(2) Uani 1 1 d . . . . .
C22B C 0.3539(5) 0.5291(4) 0.4144(4) 0.045(2) Uani 1 1 d . . . . .
H22B H 0.340737 0.554512 0.372918 0.055 Uiso 1 1 calc R . . . .
C23B C 0.3573(5) 0.5456(3) 0.4883(4) 0.0402(19) Uani 1 1 d . . . . .
C24B C 0.3732(4) 0.5085(3) 0.5535(4) 0.0346(18) Uani 1 1 d . . . . .

loop_
_atom_site_aniso_label
_atom_site_aniso_U_11
_atom_site_aniso_U_22
_atom_site_aniso_U_33
_atom_site_aniso_U_23
_atom_site_aniso_U_13
_atom_site_aniso_U_12
Br1A 0.0469(5) 0.0432(6) 0.0674(5) -0.0172(5) -0.0042(4) 0.0159(5)
Br2A 0.0762(7) 0.0470(6) 0.0487(4) 0.0161(5) 0.0063(4) 0.0122(5)
Br3A 0.0451(5) 0.0409(5) 0.0748(5) -0.0051(5) 0.0325(4) -0.0016(5)
Br4A 0.0515(5) 0.0484(6) 0.0459(4) 0.0063(4) 0.0115(4) 0.0167(5)
Ni1A 0.0280(5) 0.0309(6) 0.0330(5) 0.0022(5) 0.0065(4) 0.0022(5)
Si1A 0.0469(15) 0.065(2) 0.0504(13) -0.0036(14) 0.0032(12) -0.0123(15)
Si2A 0.0412(14) 0.0379(14) 0.0534(13) -0.0062(12) 0.0048(11) -0.0003(12)
O1A 0.041(3) 0.040(3) 0.030(2) 0.003(3) 0.002(2) 0.007(3)
O3A 0.074(4) 0.165(8) 0.044(3) 0.002(4) 0.000(3) -0.003(5)
O2A 0.028(3) 0.044(4) 0.040(3) 0.005(3) 0.012(2) 0.008(3)
N1A 0.024(3) 0.028(4) 0.035(3) -0.002(3) 0.000(3) -0.005(3)
N2A 0.035(4) 0.039(4) 0.041(3) -0.003(3) 0.008(3) -0.003(4)
C18A 0.046(5) 0.036(5) 0.031(4) 0.000(4) 0.002(4) -0.007(4)
C1A 0.021(4) 0.037(5) 0.036(4) -0.002(4) 0.003(3) -0.001(4)
C19A 0.024(4) 0.031(5) 0.037(4) 0.002(4) -0.002(3) -0.005(4)
C2A 0.038(5) 0.038(5) 0.039(4) 0.010(4) -0.008(4) 0.000(4)
C3A 0.026(4) 0.034(5) 0.057(5) 0.001(4) -0.005(4) -0.005(4)
C4A 0.024(4) 0.037(5) 0.045(4) -0.018(4) -0.006(4) 0.005(4)
C5A 0.019(4) 0.036(5) 0.037(4) -0.007(4) -0.011(3) 0.014(4)
C6A 0.024(4) 0.021(4) 0.038(4) -0.002(4) 0.004(3) -0.002(4)
C7A 0.023(4) 0.028(4) 0.033(4) -0.007(4) 0.010(3) -0.007(4)
C8A 0.034(4) 0.035(5) 0.026(3) 0.006(4) 0.010(3) 0.005(4)
C9A 0.037(5) 0.037(5) 0.032(4) 0.009(4) 0.003(3) -0.004(4)
C10A 0.039(5) 0.034(5) 0.046(4) 0.010(4) 0.010(4) 0.006(4)
C11A 0.105(8) 0.057(7) 0.107(7) -0.010(6) 0.000(6) -0.020(7)
C12A 0.043(6) 0.106(10) 0.103(7) -0.008(7) 0.021(5) -0.016(6)
C13A 0.048(6) 0.060(7) 0.085(6) -0.029(5) 0.011(5) -0.014(5)
C14A 0.138(10) 0.079(8) 0.098(7) -0.025(7) -0.043(7) 0.067(8)
C17A 0.036(5) 0.040(5) 0.033(4) 0.008(4) -0.005(3) 0.005(4)
C20A 0.048(5) 0.029(5) 0.044(4) -0.006(4) 0.026(4) -0.013(4)
C21A 0.041(5) 0.030(5) 0.059(5) -0.004(4) 0.029(4) -0.009(4)
C22A 0.046(5) 0.028(5) 0.061(5) -0.003(4) 0.010(4) -0.005(4)
C23A 0.038(5) 0.025(4) 0.045(4) 0.001(4) 0.013(4) 0.004(4)
C24A 0.038(5) 0.017(4) 0.039(4) 0.005(4) 0.004(4) 0.001(4)
Br1B 0.0481(5) 0.0895(8) 0.0622(5) -0.0071(5) 0.0332(4) -0.0037(6)
Br2B 0.0721(6) 0.0342(5) 0.0671(5) 0.0003(4) 0.0334(5) -0.0090(5)
Br3B 0.1296(9) 0.0308(5) 0.0570(5) 0.0053(5) 0.0346(5) -0.0012(6)
Br4B 0.0955(7) 0.0543(6) 0.0497(5) -0.0025(5) 0.0449(5) -0.0105(6)
Ni1B 0.0267(5) 0.0258(5) 0.0320(4) 0.0021(4) 0.0061(4) -0.0006(5)
Si1B 0.0341(13) 0.0384(14) 0.0403(11) -0.0068(11) 0.0055(10) -0.0080(12)
Si2B 0.0287(12) 0.0440(15) 0.0421(11) 0.0002(11) 0.0041(10) 0.0013(12)
O1B 0.032(3) 0.031(3) 0.038(2) -0.001(2) 0.011(2) -0.001(3)
O3B 0.043(3) 0.036(3) 0.056(3) -0.009(3) 0.000(3) 0.005(3)
O2B 0.051(3) 0.028(3) 0.032(2) -0.001(2) 0.015(2) -0.003(3)
N1B 0.026(3) 0.030(4) 0.033(3) 0.002(3) 0.003(3) 0.000(3)
N2B 0.033(4) 0.027(4) 0.030(3) -0.006(3) 0.010(3) -0.008(3)
C1B 0.027(4) 0.034(5) 0.025(4) -0.002(4) 0.003(3) -0.005(4)
C2B 0.032(4) 0.034(5) 0.027(4) -0.001(4) -0.007(3) 0.000(4)
C3B 0.025(4) 0.063(7) 0.043(4) -0.010(5) 0.012(4) -0.016(5)
C4B 0.031(4) 0.069(7) 0.024(4) -0.004(4) 0.012(3) -0.003(5)
C5B 0.026(4) 0.051(5) 0.024(3) -0.005(4) 0.006(3) 0.004(4)
C6B 0.020(4) 0.040(5) 0.025(3) -0.004(4) -0.004(3) 0.004(4)
C7B 0.026(4) 0.033(5) 0.029(4) 0.000(4) 0.005(3) 0.008(4)
C8B 0.025(4) 0.016(4) 0.048(4) 0.000(3) 0.012(3) 0.003(3)
C9B 0.035(4) 0.031(5) 0.045(4) 0.009(4) 0.017(4) -0.007(4)
C10B 0.029(4) 0.038(5) 0.042(4) 0.001(4) 0.011(3) -0.006(4)
C11B 0.058(6) 0.100(9) 0.043(4) -0.015(5) 0.003(4) -0.017(6)
C12B 0.043(5) 0.044(6) 0.082(5) -0.009(5) 0.022(4) -0.010(5)
C13B 0.061(6) 0.060(6) 0.051(5) 0.006(5) 0.009(4) 0.014(5)
C14B 0.031(5) 0.098(8) 0.075(5) 0.000(6) 0.013(4) -0.003(5)
C15B 0.033(4) 0.026(4) 0.038(4) -0.002(4) 0.016(3) 0.003(4)
C16B 0.031(4) 0.027(4) 0.029(3) 0.000(3) 0.006(3) 0.007(4)
C17B 0.036(4) 0.028(4) 0.037(4) 0.002(4) 0.015(3) 0.001(4)
C18B 0.024(4) 0.029(4) 0.042(4) -0.002(4) 0.010(3) 0.007(4)
C19B 0.021(4) 0.031(5) 0.031(4) 0.012(4) 0.004(3) -0.006(4)
C20B 0.025(4) 0.025(4) 0.034(4) -0.004(4) 0.011(3) 0.003(4)
C21B 0.032(4) 0.050(6) 0.036(4) -0.008(4) 0.018(3) -0.012(4)
C22B 0.042(5) 0.059(6) 0.040(4) 0.009(5) 0.020(4) -0.009(5)
C23B 0.042(5) 0.029(5) 0.055(5) 0.005(4) 0.023(4) -0.002(4)
C24B 0.027(4) 0.032(5) 0.040(4) 0.004(4) 0.004(3) 0.001(4)

loop_
_atom_type_symbol
_atom_type_description
_atom_type_scat_dispersion_real
_atom_type_scat_dispersion_imag
_atom_type_scat_source
C C 0.0033 0.0016 'International Tables Vol C Tables 4.2.6.8 and 6.1.1.4'
H H 0.0000 0.0000 'International Tables Vol C Tables 4.2.6.8 and 6.1.1.4'
Br Br -0.2901 2.4595 'International Tables Vol C Tables 4.2.6.8 and 6.1.1.4'
N N 0.0061 0.0033 'International Tables Vol C Tables 4.2.6.8 and 6.1.1.4'
Ni Ni 0.3393 1.1124 'International Tables Vol C Tables 4.2.6.8 and 6.1.1.4'
O O 0.0106 0.0060 'International Tables Vol C Tables 4.2.6.8 and 6.1.1.4'
Si Si 0.0817 0.0704 'International Tables Vol C Tables 4.2.6.8 and 6.1.1.4'

loop_
_geom_angle_atom_site_label_1
_geom_angle_atom_site_label_2
_geom_angle_atom_site_label_3
_geom_angle
_geom_angle_site_symmetry_1
_geom_angle_site_symmetry_3
_geom_angle_publ_flag
O1A Ni1A O2A 165.9(2) . . ?
O1A Ni1A N1A 93.1(2) . . ?
O1A Ni1A N2A 87.3(2) . . ?
O2A Ni1A N1A 89.5(2) . . ?
O2A Ni1A N2A 93.1(2) . . ?
N2A Ni1A N1A 167.7(2) . . ?
O3A Si1A C10A 108.3(3) . . ?
O3A Si1A C11A 108.0(4) . . ?
O3A Si1A C12A 109.8(3) . . ?
C10A Si1A C11A 110.5(3) . . ?
C10A Si1A C12A 110.0(4) . . ?
C12A Si1A C11A 110.2(4) . . ?
O3A Si2A C13A 110.5(3) . . ?
O3A Si2A C14A 109.7(4) . . ?
O3A Si2A C15A 115.9(4) . . ?
O3A Si2A C15X 90.3(4) . . ?
C13A Si2A C15A 109.0(5) . . ?
C13A Si2A C15X 109.0(5) . . ?
C14A Si2A C13A 109.7(4) . . ?
C14A Si2A C15A 101.6(5) . . ?
C14A Si2A C15X 125.7(6) . . ?
C1A O1A Ni1A 127.6(4) . . ?
Si2A O3A Si1A 166.0(5) . . ?
C24A O2A Ni1A 124.1(4) . . ?
C7A N1A Ni1A 124.7(5) . . ?
C7A N1A C8A 117.7(5) . . ?
C8A N1A Ni1A 116.9(4) . . ?
C18A N2A Ni1A 123.6(5) . . ?
C18A N2A C17A 117.1(6) . . ?
C17A N2A Ni1A 119.4(4) . . ?
N2A C18A C19A 127.0(6) . . ?
O1A C1A C2A 120.6(6) . . ?
O1A C1A C6A 123.2(7) . . ?
C2A C1A C6A 116.2(7) . . ?
C20A C19A C18A 118.7(6) . . ?
C20A C19A C24A 122.1(6) . . ?
C24A C19A C18A 119.0(6) . . ?
C1A C2A Br2A 117.0(6) . . ?
C3A C2A Br2A 120.1(6) . . ?
C3A C2A C1A 122.8(6) . . ?
C2A C3A C4A 119.8(7) . . ?
C3A C4A Br1A 118.7(6) . . ?
C5A C4A Br1A 121.6(6) . . ?
C5A C4A C3A 119.7(7) . . ?
C4A C5A C6A 121.0(6) . . ?
C5A C6A C1A 120.5(6) . . ?
C5A C6A C7A 119.5(6) . . ?
C7A C6A C1A 120.0(6) . . ?
N1A C7A C6A 126.6(6) . . ?
N1A C8A C9A 112.2(5) . . ?
C8A C9A C10A 114.1(6) . . ?
C9A C10A Si1A 116.2(5) . . ?
N2A C17A C16A 110.6(7) . . ?
N2A C17A C16X 109.3(7) . . ?
C15A C16A C17A 113.3(8) . . ?
C15X C16X C17A 117.3(8) . . ?
C16A C15A Si2A 115.9(7) . . ?
C16X C15X Si2A 119.2(7) . . ?
C21A C20A C19A 118.8(6) . . ?
C20A C21A Br3A 118.5(5) . . ?
C20A C21A C22A 120.7(7) . . ?
C22A C21A Br3A 120.7(6) . . ?
C23A C22A C21A 119.7(7) . . ?
C22A C23A Br4A 117.9(5) . . ?
C22A C23A C24A 123.8(6) . . ?
C24A C23A Br4A 118.2(5) . . ?
O2A C24A C19A 124.5(6) . . ?
O2A C24A C23A 120.8(6) . . ?
C23A C24A C19A 114.7(6) . . ?
O1B Ni1B N1B 94.1(2) . . ?
O1B Ni1B N2B 87.2(2) . . ?
O2B Ni1B O1B 169.03(18) . . ?
O2B Ni1B N1B 87.9(2) . . ?
O2B Ni1B N2B 92.8(2) . . ?
N1B Ni1B N2B 170.3(2) . . ?
O3B Si1B C10B 107.2(3) . . ?
O3B Si1B C11B 109.3(3) . . ?
O3B Si1B C12B 108.8(3) . . ?
C11B Si1B C10B 108.6(3) . . ?
C11B Si1B C12B 110.2(3) . . ?
C12B Si1B C10B 112.7(3) . . ?
O3B Si2B C13B 109.8(3) . . ?
O3B Si2B C14B 109.6(4) . . ?
O3B Si2B C15B 106.6(3) . . ?
C14B Si2B C13B 108.8(3) . . ?
C15B Si2B C13B 111.2(3) . . ?
C15B Si2B C14B 110.8(3) . . ?
C1B O1B Ni1B 127.4(5) . . ?
Si2B O3B Si1B 159.9(3) . . ?
C24B O2B Ni1B 124.0(5) . . ?
C7B N1B Ni1B 124.2(5) . . ?
C7B N1B C8B 115.8(6) . . ?
C8B N1B Ni1B 119.7(4) . . ?
C17B N2B Ni1B 118.9(4) . . ?
C18B N2B Ni1B 124.0(5) . . ?
C18B N2B C17B 117.1(6) . . ?
O1B C1B C2B 119.5(7) . . ?
O1B C1B C6B 123.7(7) . . ?
C6B C1B C2B 116.8(7) . . ?
C1B C2B Br2B 117.8(5) . . ?
C3B C2B Br2B 119.6(6) . . ?
C3B C2B C1B 122.5(7) . . ?
C2B C3B C4B 118.6(8) . . ?
C3B C4B Br1B 119.2(6) . . ?
C5B C4B Br1B 118.6(6) . . ?
C5B C4B C3B 122.2(7) . . ?
C4B C5B C6B 117.8(7) . . ?
C1B C6B C5B 122.2(7) . . ?
C1B C6B C7B 120.5(6) . . ?
C5B C6B C7B 117.1(7) . . ?
N1B C7B C6B 127.1(7) . . ?
N1B C8B C9B 108.8(5) . . ?
C10B C9B C8B 114.6(5) . . ?
C9B C10B Si1B 116.0(4) . . ?
C16B C15B Si2B 113.2(4) . . ?
C15B C16B C17B 115.3(5) . . ?
N2B C17B C16B 110.1(5) . . ?
N2B C18B C19B 125.2(7) . . ?
C20B C19B C18B 118.0(7) . . ?
C20B C19B C24B 122.7(6) . . ?
C24B C19B C18B 119.3(6) . . ?
C19B C20B C21B 119.5(7) . . ?
C20B C21B Br4B 120.6(6) . . ?
C20B C21B C22B 120.8(6) . . ?
C22B C21B Br4B 118.6(6) . . ?
C23B C22B C21B 118.4(7) . . ?
C22B C23B Br3B 118.6(6) . . ?
C22B C23B C24B 123.7(7) . . ?
C24B C23B Br3B 117.6(5) . . ?
O2B C24B C19B 124.6(6) . . ?
O2B C24B C23B 120.6(7) . . ?
C19B C24B C23B 114.8(6) . . ?

loop_
_geom_bond_atom_site_label_1
_geom_bond_atom_site_label_2
_geom_bond_distance
_geom_bond_site_symmetry_2
_geom_bond_publ_flag
Br1A C4A 1.889(7) . ?
Br2A C2A 1.892(7) . ?
Br3A C21A 1.900(7) . ?
Br4A C23A 1.903(6) . ?
Ni1A O1A 1.827(5) . ?
Ni1A O2A 1.856(4) . ?
Ni1A N1A 1.901(5) . ?
Ni1A N2A 1.897(5) . ?
Si1A O3A 1.616(5) . ?
Si1A C10A 1.844(7) . ?
Si1A C11A 1.855(9) . ?
Si1A C12A 1.854(7) . ?
Si2A O3A 1.599(5) . ?
Si2A C13A 1.846(7) . ?
Si2A C14A 1.825(9) . ?
Si2A C15A 1.869(9) . ?
Si2A C15X 1.859(9) . ?
O1A C1A 1.293(8) . ?
O2A C24A 1.290(7) . ?
N1A C7A 1.288(8) . ?
N1A C8A 1.471(8) . ?
N2A C18A 1.279(8) . ?
N2A C17A 1.481(7) . ?
C18A C19A 1.442(8) . ?
C1A C2A 1.410(9) . ?
C1A C6A 1.431(8) . ?
C19A C20A 1.412(8) . ?
C19A C24A 1.425(8) . ?
C2A C3A 1.367(9) . ?
C3A C4A 1.399(9) . ?
C4A C5A 1.375(9) . ?
C5A C6A 1.392(9) . ?
C6A C7A 1.418(9) . ?
C8A C9A 1.523(8) . ?
C9A C10A 1.531(8) . ?
C17A C16A 1.570(10) . ?
C17A C16X 1.551(10) . ?
C16A C15A 1.495(11) . ?
C16X C15X 1.438(11) . ?
C20A C21A 1.380(8) . ?
C21A C22A 1.382(8) . ?
C22A C23A 1.369(9) . ?
C23A C24A 1.406(8) . ?
Br1B C4B 1.896(7) . ?
Br2B C2B 1.883(7) . ?
Br3B C23B 1.907(7) . ?
Br4B C21B 1.896(6) . ?
Ni1B O1B 1.852(4) . ?
Ni1B O2B 1.832(4) . ?
Ni1B N1B 1.889(6) . ?
Ni1B N2B 1.905(6) . ?
Si1B O3B 1.625(5) . ?
Si1B C10B 1.857(6) . ?
Si1B C11B 1.847(6) . ?
Si1B C12B 1.850(7) . ?
Si2B O3B 1.614(5) . ?
Si2B C13B 1.861(7) . ?
Si2B C14B 1.855(7) . ?
Si2B C15B 1.854(6) . ?
O1B C1B 1.317(7) . ?
O2B C24B 1.302(7) . ?
N1B C7B 1.290(7) . ?
N1B C8B 1.482(8) . ?
N2B C17B 1.482(7) . ?
N2B C18B 1.289(7) . ?
C1B C2B 1.428(9) . ?
C1B C6B 1.403(9) . ?
C2B C3B 1.365(9) . ?
C3B C4B 1.401(10) . ?
C4B C5B 1.392(10) . ?
C5B C6B 1.406(8) . ?
C6B C7B 1.440(9) . ?
C8B C9B 1.532(7) . ?
C9B C10B 1.530(7) . ?
C15B C16B 1.526(7) . ?
C16B C17B 1.534(7) . ?
C18B C19B 1.443(8) . ?
C19B C20B 1.376(8) . ?
C19B C24B 1.408(9) . ?
C20B C21B 1.388(9) . ?
C21B C22B 1.388(10) . ?
C22B C23B 1.367(8) . ?
C23B C24B 1.423(9) . ?
